data_4114002
loop_
_publ_author_name
'Akira Sekiguchi'
'Tomohide Fukawa'
'Vladimir Ya. Lee'
'Masaaki Nakamoto'

_publ_section_title
;
 Tin-Centered Radical and Cation: Stable and Free
;
_journal_name_full 'Journal of the American Chemical Society'
_journal_page_first 9250
_journal_page_last 9251
_journal_paper_doi 10.1021/ja030156+
_journal_volume 125
_journal_year 2003
_chemical_formula_sum 'C27 H63 Si3 Sn'
_chemical_formula_weight 590.73
_chemical_name_systematic
;
  Tris[di-tert-butyl(methyl)silyl]stannyl
;
_space_group_IT_number 14
_symmetry_cell_setting monoclinic
_symmetry_space_group_name_Hall '-P 2yn'
_symmetry_space_group_name_H-M 'P 1 21/n 1'
_atom_sites_solution_hydrogens geom
_atom_sites_solution_primary direct
_atom_sites_solution_secondary difmap
_audit_creation_method SHELXL-97
_cell_angle_alpha 90.00
_cell_angle_beta 94.337(2)
_cell_angle_gamma 90.00
_cell_formula_units_Z 4
_cell_length_a 9.0460(2)
_cell_length_b 31.5730(8)
_cell_length_c 12.0250(3)
_cell_measurement_reflns_used 33577
_cell_measurement_temperature 120
_cell_measurement_theta_max 27.92
_cell_measurement_theta_min 2.13
_cell_volume 3424.62(14)
_computing_cell_refinement 'HKL scalepack'
_computing_data_collection 'MacScience Xpress'
_computing_data_reduction Denzo
_computing_molecular_graphics ORTEP
_computing_publication_material CIFTAB
_computing_structure_refinement 'SHELXL-97 (Sheldrick, 1997)'
_computing_structure_solution SIR92
_diffrn_ambient_temperature 120
_diffrn_measured_fraction_theta_full 0.989
_diffrn_measured_fraction_theta_max 0.989
_diffrn_measurement_device 'MacScience DIP2030 Image plate'
_diffrn_radiation_monochromator graphite
_diffrn_radiation_source 'rotating anode'
_diffrn_radiation_type MoK\a
_diffrn_radiation_wavelength 0.71070
_diffrn_reflns_av_R_equivalents 0.0260
_diffrn_reflns_av_sigmaI/netI 0.0284
_diffrn_reflns_limit_h_max 11
_diffrn_reflns_limit_h_min 0
_diffrn_reflns_limit_k_max 41
_diffrn_reflns_limit_k_min 0
_diffrn_reflns_limit_l_max 15
_diffrn_reflns_limit_l_min -15
_diffrn_reflns_number 33577
_diffrn_reflns_theta_full 27.92
_diffrn_reflns_theta_max 27.92
_diffrn_reflns_theta_min 2.13
_exptl_absorpt_coefficient_mu 0.863
_exptl_absorpt_correction_type none
_exptl_crystal_colour Yellow
_exptl_crystal_density_diffrn 1.146
_exptl_crystal_description Prism
_exptl_crystal_F_000 1268
_exptl_crystal_size_max 0.25
_exptl_crystal_size_mid 0.25
_exptl_crystal_size_min 0.20
_refine_diff_density_max 1.050
_refine_diff_density_min -0.839
_refine_diff_density_rms 0.088
_refine_ls_extinction_coef 0.0096(4)
_refine_ls_extinction_expression Fc^*^=kFc[1+0.001xFc^2^\l^3^/sin(2\q)]^-1/4^
_refine_ls_extinction_method SHELXL
_refine_ls_goodness_of_fit_ref 1.057
_refine_ls_hydrogen_treatment mixed
_refine_ls_matrix_type full
_refine_ls_number_parameters 281
_refine_ls_number_reflns 8109
_refine_ls_number_restraints 0
_refine_ls_restrained_S_all 1.057
_refine_ls_R_factor_all 0.0359
_refine_ls_R_factor_gt 0.0315
_refine_ls_shift/su_max 0.002
_refine_ls_shift/su_mean 0.000
_refine_ls_structure_factor_coef Fsqd
_refine_ls_weighting_details 'calc w=1/[\s^2^(Fo^2^)+(0.0545P)^2^+1.1391P] where P=(Fo^2^+2Fc^2^)/3'
_refine_ls_weighting_scheme calc
_refine_ls_wR_factor_gt 0.0832
_refine_ls_wR_factor_ref 0.0861
_reflns_number_gt 7269
_reflns_number_total 8109
_reflns_threshold_expression >2sigma(I)
_cod_data_source_file ja0301562B_1.cif
_cod_data_source_block shelxl
_cod_original_sg_symbol_H-M 'P 21/n '
_cod_database_code 4114002

loop_
_symmetry_equiv_pos_as_xyz
'x, y, z'
'-x+1/2, y+1/2, -z+1/2'
'-x, -y, -z'
'x-1/2, -y-1/2, z-1/2'

loop_
_atom_site_label
_atom_site_type_symbol
_atom_site_fract_x
_atom_site_fract_y
_atom_site_fract_z
_atom_site_U_iso_or_equiv
_atom_site_adp_type
_atom_site_occupancy
_atom_site_symmetry_multiplicity
_atom_site_calc_flag
_atom_site_refinement_flags
Sn1 Sn 0.224611(14) 0.364904(4) 0.863643(10) 0.02052(6) Uani 1 1 d .
Si1 Si 0.15177(6) 0.420097(16) 0.70689(4) 0.02311(12) Uani 1 1 d .
Si2 Si 0.20382(5) 0.384626(15) 1.07346(4) 0.01835(11) Uani 1 1 d .
Si3 Si 0.30344(5) 0.288258(15) 0.80951(4) 0.01707(10) Uani 1 1 d .
C1 C 0.0949(3) 0.47224(7) 0.76757(19) 0.0359(5) Uani 1 1 d .
H1A H 0.1765 0.4838 0.8135 0.054 Uiso 1 1 calc R
H1B H 0.0123 0.4678 0.8118 0.054 Uiso 1 1 calc R
H1C H 0.0670 0.4917 0.7082 0.054 Uiso 1 1 calc R
C2 C -0.0199(3) 0.40022(7) 0.61745(19) 0.0332(5) Uani 1 1 d .
C3 C -0.1457(3) 0.39582(19) 0.6937(3) 0.1014(18) Uani 1 1 d .
H3A H -0.1628 0.4226 0.7283 0.152 Uiso 1 1 calc R
H3B H -0.1195 0.3751 0.7501 0.152 Uiso 1 1 calc R
H3C H -0.2341 0.3870 0.6507 0.152 Uiso 1 1 calc R
C4 C 0.0038(4) 0.35799(9) 0.5635(4) 0.0684(11) Uani 1 1 d .
H4A H 0.0349 0.3376 0.6198 0.103 Uiso 1 1 calc R
H4B H 0.0788 0.3607 0.5116 0.103 Uiso 1 1 calc R
H4C H -0.0872 0.3488 0.5248 0.103 Uiso 1 1 calc R
C5 C -0.0709(5) 0.43144(10) 0.5270(3) 0.0931(16) Uani 1 1 d .
H5A H -0.0869 0.4586 0.5599 0.140 Uiso 1 1 calc R
H5B H -0.1617 0.4216 0.4892 0.140 Uiso 1 1 calc R
H5C H 0.0036 0.4339 0.4746 0.140 Uiso 1 1 calc R
C6 C 0.3234(3) 0.43319(7) 0.62703(19) 0.0329(5) Uani 1 1 d .
C7 C 0.4495(4) 0.44705(13) 0.7133(3) 0.0731(11) Uani 1 1 d .
H7A H 0.4172 0.4708 0.7551 0.110 Uiso 1 1 calc R
H7B H 0.5348 0.4550 0.6753 0.110 Uiso 1 1 calc R
H7C H 0.4749 0.4240 0.7631 0.110 Uiso 1 1 calc R
C8 C 0.2903(5) 0.46971(11) 0.5450(3) 0.0831(14) Uani 1 1 d .
H8A H 0.2523 0.4934 0.5838 0.125 Uiso 1 1 calc R
H8B H 0.2180 0.4607 0.4872 0.125 Uiso 1 1 calc R
H8C H 0.3798 0.4778 0.5125 0.125 Uiso 1 1 calc R
C9 C 0.3838(3) 0.39605(8) 0.5651(3) 0.0474(6) Uani 1 1 d .
H9A H 0.4048 0.3731 0.6161 0.071 Uiso 1 1 calc R
H9B H 0.4731 0.4044 0.5327 0.071 Uiso 1 1 calc R
H9C H 0.3116 0.3871 0.5072 0.071 Uiso 1 1 calc R
C10 C 0.2710(2) 0.33966(6) 1.16759(16) 0.0268(4) Uani 1 1 d .
H10A H 0.2109 0.3151 1.1512 0.040 Uiso 1 1 calc R
H10B H 0.2640 0.3477 1.2440 0.040 Uiso 1 1 calc R
H10C H 0.3723 0.3333 1.1555 0.040 Uiso 1 1 calc R
C11 C -0.0032(2) 0.39253(6) 1.09730(17) 0.0241(4) Uani 1 1 d .
C12 C -0.0875(3) 0.35213(8) 1.0594(3) 0.0436(6) Uani 1 1 d .
H12A H -0.0464 0.3283 1.1005 0.065 Uiso 1 1 calc R
H12B H -0.0784 0.3477 0.9812 0.065 Uiso 1 1 calc R
H12C H -0.1902 0.3551 1.0727 0.065 Uiso 1 1 calc R
C13 C -0.0721(2) 0.42963(8) 1.0307(2) 0.0399(6) Uani 1 1 d .
H13A H -0.0571 0.4259 0.9531 0.060 Uiso 1 1 calc R
H13B H -0.0262 0.4556 1.0568 0.060 Uiso 1 1 calc R
H13C H -0.1764 0.4308 1.0402 0.060 Uiso 1 1 calc R
C14 C -0.0279(3) 0.39914(10) 1.2210(2) 0.0460(6) Uani 1 1 d .
H14A H 0.0152 0.3760 1.2638 0.069 Uiso 1 1 calc R
H14B H -0.1323 0.4004 1.2302 0.069 Uiso 1 1 calc R
H14C H 0.0180 0.4252 1.2464 0.069 Uiso 1 1 calc R
C15 C 0.3327(2) 0.43163(6) 1.11482(17) 0.0252(4) Uani 1 1 d .
C16 C 0.4917(3) 0.41885(9) 1.0982(3) 0.0617(9) Uani 1 1 d .
H16A H 0.4998 0.4113 1.0216 0.093 Uiso 1 1 calc R
H16B H 0.5188 0.3950 1.1449 0.093 Uiso 1 1 calc R
H16C H 0.5568 0.4421 1.1176 0.093 Uiso 1 1 calc R
C17 C 0.3223(5) 0.44367(12) 1.2367(2) 0.0782(13) Uani 1 1 d .
H17A H 0.2225 0.4520 1.2482 0.117 Uiso 1 1 calc R
H17B H 0.3884 0.4668 1.2555 0.117 Uiso 1 1 calc R
H17C H 0.3494 0.4198 1.2833 0.117 Uiso 1 1 calc R
C18 C 0.2997(3) 0.47111(8) 1.0441(3) 0.0590(9) Uani 1 1 d .
H18A H 0.1995 0.4801 1.0517 0.089 Uiso 1 1 calc R
H18B H 0.3120 0.4647 0.9672 0.089 Uiso 1 1 calc R
H18C H 0.3667 0.4934 1.0687 0.089 Uiso 1 1 calc R
C19 C 0.2973(2) 0.28183(6) 0.65306(16) 0.0256(4) Uani 1 1 d .
H19A H 0.1971 0.2850 0.6219 0.038 Uiso 1 1 calc R
H19B H 0.3330 0.2542 0.6354 0.038 Uiso 1 1 calc R
H19C H 0.3587 0.3030 0.6224 0.038 Uiso 1 1 calc R
C20 C 0.1685(2) 0.24599(6) 0.85909(17) 0.0245(4) Uani 1 1 d .
C21 C 0.0085(2) 0.25982(7) 0.8223(3) 0.0413(6) Uani 1 1 d .
H21A H -0.0015 0.2633 0.7428 0.062 Uiso 1 1 calc R
H21B H -0.0128 0.2862 0.8576 0.062 Uiso 1 1 calc R
H21C H -0.0598 0.2386 0.8437 0.062 Uiso 1 1 calc R
C22 C 0.1805(3) 0.24043(8) 0.9863(2) 0.0407(6) Uani 1 1 d .
H22A H 0.1648 0.2672 1.0213 0.061 Uiso 1 1 calc R
H22B H 0.2774 0.2300 1.0103 0.061 Uiso 1 1 calc R
H22C H 0.1070 0.2206 1.0069 0.061 Uiso 1 1 calc R
C23 C 0.1938(2) 0.20257(6) 0.80478(19) 0.0290(4) Uani 1 1 d .
H23A H 0.1860 0.2055 0.7251 0.043 Uiso 1 1 calc R
H23B H 0.1203 0.1829 0.8264 0.043 Uiso 1 1 calc R
H23C H 0.2907 0.1923 0.8291 0.043 Uiso 1 1 calc R
C24 C 0.50793(19) 0.28134(6) 0.86350(16) 0.0222(4) Uani 1 1 d .
C25 C 0.6022(2) 0.31028(8) 0.7938(2) 0.0338(5) Uani 1 1 d .
H25A H 0.5861 0.3029 0.7164 0.051 Uiso 1 1 calc R
H25B H 0.7052 0.3067 0.8176 0.051 Uiso 1 1 calc R
H25C H 0.5741 0.3393 0.8040 0.051 Uiso 1 1 calc R
C26 C 0.5599(2) 0.23536(7) 0.8505(2) 0.0344(5) Uani 1 1 d .
H26A H 0.5419 0.2267 0.7742 0.052 Uiso 1 1 calc R
H26B H 0.5063 0.2172 0.8972 0.052 Uiso 1 1 calc R
H26C H 0.6641 0.2335 0.8721 0.052 Uiso 1 1 calc R
C27 C 0.5374(2) 0.29430(7) 0.98597(18) 0.0295(4) Uani 1 1 d .
H27A H 0.5056 0.3230 0.9954 0.044 Uiso 1 1 calc R
H27B H 0.6416 0.2921 1.0073 0.044 Uiso 1 1 calc R
H27C H 0.4835 0.2759 1.0320 0.044 Uiso 1 1 calc R

loop_
_atom_site_aniso_label
_atom_site_aniso_U_11
_atom_site_aniso_U_22
_atom_site_aniso_U_33
_atom_site_aniso_U_23
_atom_site_aniso_U_13
_atom_site_aniso_U_12
Sn1 0.02865(9) 0.01684(8) 0.01606(8) 0.00007(4) 0.00171(5) 0.00584(4)
Si1 0.0321(3) 0.0181(2) 0.0191(2) 0.00209(18) 0.0016(2) 0.00358(19)
Si2 0.0203(2) 0.0178(2) 0.0171(2) -0.00088(17) 0.00308(18) -0.00024(17)
Si3 0.0163(2) 0.0163(2) 0.0185(2) -0.00156(17) 0.00060(17) 0.00208(16)
C1 0.0548(14) 0.0232(10) 0.0299(11) 0.0021(8) 0.0044(10) 0.0111(9)
C2 0.0364(11) 0.0310(11) 0.0305(11) 0.0022(8) -0.0078(9) 0.0090(9)
C3 0.0272(14) 0.211(6) 0.065(2) -0.011(3) -0.0056(14) -0.018(2)
C4 0.0519(17) 0.0414(15) 0.106(3) -0.0329(17) -0.0317(18) 0.0064(12)
C5 0.148(4) 0.0428(17) 0.075(2) 0.0147(16) -0.078(3) -0.003(2)
C6 0.0469(12) 0.0233(10) 0.0298(11) 0.0042(8) 0.0121(9) -0.0022(9)
C7 0.065(2) 0.095(3) 0.062(2) -0.0155(19) 0.0222(17) -0.053(2)
C8 0.105(3) 0.065(2) 0.088(3) 0.057(2) 0.062(2) 0.039(2)
C9 0.0501(14) 0.0378(13) 0.0574(16) -0.0021(12) 0.0246(13) 0.0002(11)
C10 0.0354(10) 0.0255(9) 0.0196(9) 0.0021(7) 0.0022(7) 0.0020(8)
C11 0.0227(8) 0.0245(9) 0.0260(9) -0.0024(7) 0.0083(7) -0.0002(7)
C12 0.0261(10) 0.0361(12) 0.0701(18) -0.0140(12) 0.0137(11) -0.0098(9)
C13 0.0268(10) 0.0412(13) 0.0530(15) 0.0132(11) 0.0110(10) 0.0107(9)
C14 0.0355(12) 0.0726(18) 0.0318(12) -0.0086(12) 0.0157(10) 0.0046(12)
C15 0.0269(9) 0.0245(9) 0.0238(9) -0.0027(7) 0.0004(7) -0.0060(7)
C16 0.0241(11) 0.0461(15) 0.115(3) -0.0243(17) 0.0038(14) -0.0096(10)
C17 0.117(3) 0.089(2) 0.0310(14) -0.0271(15) 0.0201(17) -0.073(2)
C18 0.0588(17) 0.0270(12) 0.086(2) 0.0139(13) -0.0278(16) -0.0176(11)
C19 0.0318(10) 0.0223(9) 0.0225(9) -0.0034(7) 0.0001(8) 0.0024(7)
C20 0.0206(8) 0.0208(8) 0.0327(10) -0.0026(7) 0.0063(7) -0.0013(7)
C21 0.0188(9) 0.0314(11) 0.0739(18) -0.0042(11) 0.0044(10) -0.0011(8)
C22 0.0545(14) 0.0362(12) 0.0337(12) -0.0016(9) 0.0178(11) -0.0117(11)
C23 0.0287(9) 0.0212(9) 0.0368(11) -0.0021(8) 0.0017(8) -0.0019(7)
C24 0.0174(8) 0.0225(9) 0.0264(9) -0.0033(7) -0.0011(7) 0.0026(7)
C25 0.0193(9) 0.0428(12) 0.0398(12) 0.0016(10) 0.0047(8) -0.0050(8)
C26 0.0222(9) 0.0286(10) 0.0514(14) -0.0091(9) -0.0041(9) 0.0085(8)
C27 0.0260(9) 0.0310(10) 0.0300(10) -0.0015(8) -0.0079(8) 0.0036(8)

loop_
_atom_type_symbol
_atom_type_description
_atom_type_scat_dispersion_real
_atom_type_scat_dispersion_imag
_atom_type_scat_source
C C 0.0033 0.0016 'International Tables Vol C Tables 4.2.6.8 and 6.1.1.4'
H H 0.0000 0.0000 'International Tables Vol C Tables 4.2.6.8 and 6.1.1.4'
Si Si 0.0817 0.0704 'International Tables Vol C Tables 4.2.6.8 and 6.1.1.4'
Sn Sn -0.6537 1.4246 'International Tables Vol C Tables 4.2.6.8 and 6.1.1.4'

loop_
_geom_angle_atom_site_label_1
_geom_angle_atom_site_label_2
_geom_angle_atom_site_label_3
_geom_angle
Si1 Sn1 Si3 119.684(16)
Si1 Sn1 Si2 120.229(16)
Si3 Sn1 Si2 119.988(16)
C1 Si1 C2 105.55(11)
C1 Si1 C6 104.97(10)
C2 Si1 C6 115.89(11)
C1 Si1 Sn1 111.33(7)
C2 Si1 Sn1 109.51(7)
C6 Si1 Sn1 109.45(7)
C10 Si2 C15 105.26(9)
C10 Si2 C11 106.26(9)
C15 Si2 C11 115.84(9)
C10 Si2 Sn1 110.83(7)
C15 Si2 Sn1 110.20(6)
C11 Si2 Sn1 108.34(6)
C19 Si3 C24 106.18(9)
C19 Si3 C20 105.15(9)
C24 Si3 C20 115.51(9)
C19 Si3 Sn1 111.03(6)
C24 Si3 Sn1 107.08(6)
C20 Si3 Sn1 111.78(6)
Si1 C1 H1A 109.5
Si1 C1 H1B 109.5
H1A C1 H1B 109.5
Si1 C1 H1C 109.5
H1A C1 H1C 109.5
H1B C1 H1C 109.5
C4 C2 C5 108.2(3)
C4 C2 C3 108.4(3)
C5 C2 C3 106.9(3)
C4 C2 Si1 113.21(17)
C5 C2 Si1 112.2(2)
C3 C2 Si1 107.57(19)
C2 C3 H3A 109.5
C2 C3 H3B 109.5
H3A C3 H3B 109.5
C2 C3 H3C 109.5
H3A C3 H3C 109.5
H3B C3 H3C 109.5
C2 C4 H4A 109.5
C2 C4 H4B 109.5
H4A C4 H4B 109.5
C2 C4 H4C 109.5
H4A C4 H4C 109.5
H4B C4 H4C 109.5
C2 C5 H5A 109.5
C2 C5 H5B 109.5
H5A C5 H5B 109.5
C2 C5 H5C 109.5
H5A C5 H5C 109.5
H5B C5 H5C 109.5
C9 C6 C8 109.1(2)
C9 C6 C7 105.9(3)
C8 C6 C7 108.5(3)
C9 C6 Si1 114.36(16)
C8 C6 Si1 110.86(19)
C7 C6 Si1 107.88(16)
C6 C7 H7A 109.5
C6 C7 H7B 109.5
H7A C7 H7B 109.5
C6 C7 H7C 109.5
H7A C7 H7C 109.5
H7B C7 H7C 109.5
C6 C8 H8A 109.5
C6 C8 H8B 109.5
H8A C8 H8B 109.5
C6 C8 H8C 109.5
H8A C8 H8C 109.5
H8B C8 H8C 109.5
C6 C9 H9A 109.5
C6 C9 H9B 109.5
H9A C9 H9B 109.5
C6 C9 H9C 109.5
H9A C9 H9C 109.5
H9B C9 H9C 109.5
Si2 C10 H10A 109.5
Si2 C10 H10B 109.5
H10A C10 H10B 109.5
Si2 C10 H10C 109.5
H10A C10 H10C 109.5
H10B C10 H10C 109.5
C13 C11 C14 108.72(19)
C13 C11 C12 107.9(2)
C14 C11 C12 107.16(19)
C13 C11 Si2 112.56(14)
C14 C11 Si2 112.03(15)
C12 C11 Si2 108.25(13)
C11 C12 H12A 109.5
C11 C12 H12B 109.5
H12A C12 H12B 109.5
C11 C12 H12C 109.5
H12A C12 H12C 109.5
H12B C12 H12C 109.5
C11 C13 H13A 109.5
C11 C13 H13B 109.5
H13A C13 H13B 109.5
C11 C13 H13C 109.5
H13A C13 H13C 109.5
H13B C13 H13C 109.5
C11 C14 H14A 109.5
C11 C14 H14B 109.5
H14A C14 H14B 109.5
C11 C14 H14C 109.5
H14A C14 H14C 109.5
H14B C14 H14C 109.5
C17 C15 C16 108.7(3)
C17 C15 C18 108.0(2)
C16 C15 C18 106.9(2)
C17 C15 Si2 111.09(15)
C16 C15 Si2 108.71(15)
C18 C15 Si2 113.32(15)
C15 C16 H16A 109.5
C15 C16 H16B 109.5
H16A C16 H16B 109.5
C15 C16 H16C 109.5
H16A C16 H16C 109.5
H16B C16 H16C 109.5
C15 C17 H17A 109.5
C15 C17 H17B 109.5
H17A C17 H17B 109.5
C15 C17 H17C 109.5
H17A C17 H17C 109.5
H17B C17 H17C 109.5
C15 C18 H18A 109.5
C15 C18 H18B 109.5
H18A C18 H18B 109.5
C15 C18 H18C 109.5
H18A C18 H18C 109.5
H18B C18 H18C 109.5
Si3 C19 H19A 109.5
Si3 C19 H19B 109.5
H19A C19 H19B 109.5
Si3 C19 H19C 109.5
H19A C19 H19C 109.5
H19B C19 H19C 109.5
C22 C20 C23 108.56(17)
C22 C20 C21 108.18(19)
C23 C20 C21 107.20(17)
C22 C20 Si3 112.79(14)
C23 C20 Si3 111.44(13)
C21 C20 Si3 108.46(14)
C20 C21 H21A 109.5
C20 C21 H21B 109.5
H21A C21 H21B 109.5
C20 C21 H21C 109.5
H21A C21 H21C 109.5
H21B C21 H21C 109.5
C20 C22 H22A 109.5
C20 C22 H22B 109.5
H22A C22 H22B 109.5
C20 C22 H22C 109.5
H22A C22 H22C 109.5
H22B C22 H22C 109.5
C20 C23 H23A 109.5
C20 C23 H23B 109.5
H23A C23 H23B 109.5
C20 C23 H23C 109.5
H23A C23 H23C 109.5
H23B C23 H23C 109.5
C27 C24 C26 108.50(17)
C27 C24 C25 107.53(17)
C26 C24 C25 108.58(17)
C27 C24 Si3 112.74(13)
C26 C24 Si3 111.49(13)
C25 C24 Si3 107.85(14)
C24 C25 H25A 109.5
C24 C25 H25B 109.5
H25A C25 H25B 109.5
C24 C25 H25C 109.5
H25A C25 H25C 109.5
H25B C25 H25C 109.5
C24 C26 H26A 109.5
C24 C26 H26B 109.5
H26A C26 H26B 109.5
C24 C26 H26C 109.5
H26A C26 H26C 109.5
H26B C26 H26C 109.5
C24 C27 H27A 109.5
C24 C27 H27B 109.5
H27A C27 H27B 109.5
C24 C27 H27C 109.5
H27A C27 H27C 109.5
H27B C27 H27C 109.5

loop_
_geom_bond_atom_site_label_1
_geom_bond_atom_site_label_2
_geom_bond_distance
Sn1 Si1 2.6146(5)
Sn1 Si3 2.6189(5)
Sn1 Si2 2.6193(5)
Si1 C1 1.888(2)
Si1 C2 1.926(2)
Si1 C6 1.931(2)
Si2 C10 1.887(2)
Si2 C15 1.929(2)
Si2 C11 1.9321(19)
Si3 C19 1.889(2)
Si3 C24 1.9259(19)
Si3 C20 1.9331(19)
C1 H1A 0.9600
C1 H1B 0.9600
C1 H1C 0.9600
C2 C4 1.505(3)
C2 C5 1.513(3)
C2 C3 1.520(4)
C3 H3A 0.9600
C3 H3B 0.9600
C3 H3C 0.9600
C4 H4A 0.9600
C4 H4B 0.9600
C4 H4C 0.9600
C5 H5A 0.9600
C5 H5B 0.9600
C5 H5C 0.9600
C6 C9 1.513(3)
C6 C8 1.532(3)
C6 C7 1.546(4)
C7 H7A 0.9600
C7 H7B 0.9600
C7 H7C 0.9600
C8 H8A 0.9600
C8 H8B 0.9600
C8 H8C 0.9600
C9 H9A 0.9600
C9 H9B 0.9600
C9 H9C 0.9600
C10 H10A 0.9600
C10 H10B 0.9600
C10 H10C 0.9600
C11 C13 1.525(3)
C11 C14 1.535(3)
C11 C12 1.538(3)
C12 H12A 0.9600
C12 H12B 0.9600
C12 H12C 0.9600
C13 H13A 0.9600
C13 H13B 0.9600
C13 H13C 0.9600
C14 H14A 0.9600
C14 H14B 0.9600
C14 H14C 0.9600
C15 C17 1.524(3)
C15 C16 1.522(3)
C15 C18 1.526(3)
C16 H16A 0.9600
C16 H16B 0.9600
C16 H16C 0.9600
C17 H17A 0.9600
C17 H17B 0.9600
C17 H17C 0.9600
C18 H18A 0.9600
C18 H18B 0.9600
C18 H18C 0.9600
C19 H19A 0.9600
C19 H19B 0.9600
C19 H19C 0.9600
C20 C22 1.536(3)
C20 C23 1.543(3)
C20 C21 1.544(3)
C21 H21A 0.9600
C21 H21B 0.9600
C21 H21C 0.9600
C22 H22A 0.9600
C22 H22B 0.9600
C22 H22C 0.9600
C23 H23A 0.9600
C23 H23B 0.9600
C23 H23C 0.9600
C24 C27 1.532(3)
C24 C26 1.538(3)
C24 C25 1.540(3)
C25 H25A 0.9600
C25 H25B 0.9600
C25 H25C 0.9600
C26 H26A 0.9600
C26 H26B 0.9600
C26 H26C 0.9600
C27 H27A 0.9600
C27 H27B 0.9600
C27 H27C 0.9600
